data_1510732
loop_
_publ_author_name
'Leclerc-Laronze, N.'
'Cadot, E.'
'Thouvenot, R.'
'Marrot, J.'

_publ_section_title
;
 Structural link between giant molybdenum oxide based ions and derived
 Keggin structure: modular assemblies based on the [B W11 O39](9-) ion and
 pentagonal {M' M5} units (M' = W and M = Mo, W)
;
_journal_name_full 'Angew. Chem. Int. ed.'
_journal_page_first 4986
_journal_page_last 4989
_journal_paper_doi 10.1002/anie.200900530
_journal_volume 48
_journal_year 2009
_chemical_formula_sum 'B2 K12.5 Mo13 Na0.5 O147 W24'
_chemical_name_systematic 'K17 Na2 ((B W11 O39)2 (H5 Mo13 W2 O48)) (H2 O)21'
_space_group_IT_number 46
_symmetry_space_group_name_Hall 'I 2 -2a'
_symmetry_space_group_name_H-M 'I m a 2'
_cell_angle_alpha 90
_cell_angle_beta 90
_cell_angle_gamma 90
_cell_formula_units_Z 4
_cell_length_a 29.665
_cell_length_b 39.688
_cell_length_c 13.9573
_cell_volume 16432.551
_citation_journal_id_ASTM ACIEF5
_cod_data_source_file boron_220.cif
_cod_data_source_block B2K12.5Mo13Na0.5O147W24
_cod_original_cell_volume 16432.55
_cod_database_code 1510732

loop_
_symmetry_equiv_pos_as_xyz
x,y,z
-x,-y,z
-x+1/2,y,z
x+1/2,-y,z
x+1/2,y+1/2,z+1/2
-x+1/2,-y+1/2,z+1/2
-x+1,y+1/2,z+1/2
x+1,-y+1/2,z+1/2

loop_
_atom_site_label
_atom_site_type_symbol
_atom_site_fract_x
_atom_site_fract_y
_atom_site_fract_z
_atom_site_occupancy
_atom_site_U_iso_or_equiv
O6 O-2 0.5631 0.83368 0.5323 1 0.0
O74 O-2 0.7007 0.9326 0.5356 1 0.0
O15 O-2 0.578 0.91802 0.276 1 0.0
O45 O-2 0.3454 0.92965 0.421 1 0.0
O56 O-2 0.25 0.9441 0.1646 1 0.0
K4 K+1 0.25 0.90343 0.6361 1 0.0
O61 O-2 0.4255 0.9407 0.0543 1 0.0
O64 O-2 0.25 0.9349 -0.0585 1 0.0
O78 O-2 0.3687 0.8682 -0.2061 1 0.0
O3 O-2 0.5221 0.77381 0.4411 1 0.0
W12 W+6 0.360541 0.924897 0.27948 1 0.0
O20 O-2 0.5369 0.86516 0.1953 1 0.0
O57 O-2 0.3436 1.0146 0.1967 1 0.0
O71 O-2 0.6143 0.878 0.8352 1 0.0
W11 W+6 0.510994 0.90194 0.27284 1 0.0
O63 O-2 0.25 0.9935 -0.1334 1 0.0
W6 W+6 0.470367 0.789295 0.37714 1 0.0
O16 O-2 0.6022 0.9225 0.4611 1 0.0
O43 O-2 0.3856 0.89427 0.1773 1 0.0
W7 W+6 0.435158 0.819851 0.59166 1 0.0
O27 O-2 0.4509 0.85995 0.6548 1 0.0
O38 O-2 0.4971 0.9275 0.1786 1 0.0
O37 O-2 0.5037 0.9318 0.3779 1 0.0
O67 O-2 0.25 0.8264 0.3597 1 0.0
O31 O-2 0.5476 0.9178 0.7072 1 0.0
O52 O-2 0.3002 0.9594 0.5643 1 0.0
O79 O-2 0.427 0.9565 0.8378 0.5 0.0
O7 O-2 0.5487 0.7878 0.7929 1 0.0
O69 O-2 0.5 1 0.244 1 0.0
K8 K+1 0.75 0.8971 0.687 0.5 0.0
O30 O-2 0.4649 0.92621 0.6371 1 0.0
O12 O-2 0.6425 0.8626 0.4485 1 0.0
O4 O-2 0.5674 0.7724 0.6063 1 0.0
O33 O-2 0.6158 0.9574 0.6329 1 0.0
O26 O-2 0.3977 0.8021 0.6711 1 0.0
W5 W+6 0.566251 0.829311 0.25529 1 0.0
W1 W+6 0.585025 0.77954 0.47388 1 0.0
O60 O-2 0.3112 0.8837 0.0567 1 0.0
K6 K+1 0.4893 0.87093 1.0012 1 0.0
O50 O-2 0.3625 0.9051 0.5976 1 0.0
O34 O-2 0.5337 0.95513 0.5452 1 0.0
O40 O-2 0.4062 0.95047 0.2918 1 0.0
O68 O-2 0.25 1.019 -0.3318 1 0.0
O80 O-2 0.5184 1.0012 0.7011 1 0.0
K1 K+1 0.42476 1.01683 0.355 1 0.0
K9 K+1 0.3507 0.7465 0.7631 0.5 0.0
O58 O-2 0.25 1.0063 0.1996 1 0.0
O2 O-2 0.5899 0.8007 0.3525 1 0.0
W9 W+6 0.579917 0.927752 0.58743 1 0.0
O77 O-2 0.5795 0.9601 0.857 0.5 0.0
O41 O-2 0.3429 0.94345 0.1504 1 0.0
O46 O-2 0.2958 0.89369 0.2636 1 0.0
W4 W+6 0.618072 0.894652 0.35347 1 0.0
Mo7 Mo+6 0.30479 0.96643 -0.11859 1 0.0
O22 O-2 0.4551 0.75389 0.3186 1 0.0
O76 O-2 0.5278 0.6922 0.485 0.5 0.0
O32 O-2 0.5257 0.88902 0.542 1 0.0
O55 O-2 0.3012 0.98818 0.0363 1 0.0
K7 K+1 0.25 0.8381 0.161 1 0.0
O13 O-2 0.6155 0.8865 0.6162 1 0.0
O11 O-2 0.6918 0.847 0.611 1 0.0
K2 K+1 0.61611 1.02761 0.6624 1 0.0
K5 K+1 0.48344 0.72921 0.6093 1 0.0
O21 O-2 0.5096 0.80845 0.2866 1 0.0
O51 O-2 0.3431 1.0008 0.4433 1 0.0
O48 O-2 0.3529 0.8285 0.2104 1 0.0
O54 O-2 0.25 0.9303 0.4073 1 0.0
O66 O-2 0.3416 0.9979 -0.1426 1 0.0
O18 O-2 0.5496 0.86716 0.3846 1 0.0
O24 O-2 0.4237 0.81763 0.3318 1 0.0
O47 O-2 0.4373 0.8388 0.1441 1 0.0
O70 O-2 0.6501 0.7488 0.716 1 0.0
O35 O-2 0.4337 0.9028 0.471 1 0.0
O8 O-2 0.6111 0.8229 0.6876 1 0.0
Mo2 Mo+6 0.36152 0.884533 0.489 1 0.0
O73 O-2 0.75 0.8714 0.417 1 0.0
O10 O-2 0.5314 0.85237 0.7226 1 0.0
O5 O-2 0.6395 0.8001 0.5168 1 0.0
O44 O-2 0.3087 0.95868 0.2964 1 0.0
O29 O-2 0.4757 0.8973 0.8162 1 0.0
O42 O-2 0.3769 0.88221 0.3423 1 0.0
O53 O-2 0.25 0.9941 0.4268 1 0.0
O9 O-2 0.4903 0.80172 0.6373 1 0.0
O36 O-2 0.4443 0.9704 0.4922 1 0.0
O65 O-2 0.3037 0.9445 -0.2255 1 0.0
W3 W+6 0.636885 0.845786 0.5724 1 0.0
O59 O-2 0.395 0.8787 -0.0144 1 0.0
O62 O-2 0.3453 0.9379 -0.0468 1 0.0
O1 O-2 0.6055 0.73999 0.4486 1 0.0
W8 W+6 0.494956 0.891465 0.70043 1 0.0
O19 O-2 0.5809 0.8061 0.1553 1 0.0
O75 O-2 0.393 0.7227 0.565 1 0.0
O25 O-2 0.486 0.84145 0.4703 1 0.0
Mo1 Mo+6 0.40239 0.848273 0.23735 1 0.0
W2 W+6 0.550343 0.809008 0.68464 1 0.0
B1 B+3 0.5312 0.8588 0.4808 1 0.0
Mo4 Mo+6 0.25 0.92077 0.27804 1 0.0
O72 O-2 0.334 0.7877 0.4178 1 0.0
O17 O-2 0.6195 0.85621 0.2662 1 0.0
O49 O-2 0.3079 0.8687 0.4856 1 0.0
O14 O-2 0.6671 0.9128 0.3187 1 0.0
O39 O-2 0.4618 0.87807 0.2939 1 0.0
K3 K+1 0.75 0.9417 0.35 1 0.0
O28 O-2 0.3934 0.84471 0.515 1 0.0
W10 W+6 0.474248 0.93324 0.49863 1 0.0
O23 O-2 0.4366 0.78552 0.4936 1 0.0
Mo3 Mo+6 0.30484 0.96927 0.44692 1 0.0
Mo5 Mo+6 0.30491 0.984251 0.16039 1 0.0
Na1 Na+1 0.75 0.888 0.5798 0.5 0.0
Mo6 Mo+6 0.36033 0.90575 0.04511 1 0.0
